data_4132921
loop_
_publ_author_name
'Pang, Jiandong'
'Yuan, Shuai'
'Qin, Junsheng'
'Wu, Mingyan'
'Lollar, Christina T.'
'Li, Jialuo'
'Huang, Ning'
'Li, Bao'
'Zhang, Peng'
'Zhou, Hong-Cai'

_publ_section_title
;
 Enhancing Pore-Environment Complexity Using a Trapezoidal Linker: Toward
 Stepwise Assembly of Multivariate Quinary Metal-Organic Frameworks.
;
_journal_issue 39
_journal_name_full 'Journal of the American Chemical Society'
_journal_page_first 12328
_journal_page_last 12332
_journal_paper_doi 10.1021/jacs.8b07411
_journal_volume 140
_journal_year 2018
_chemical_formula_sum 'C53.5 H30 N O16 Zr3'
_chemical_formula_weight 1216.44
_space_group_crystal_system orthorhombic
_space_group_IT_number 71
_space_group_name_Hall '-I 2 2'
_space_group_name_H-M_alt 'I m m m'
_atom_sites_solution_hydrogens geom
_audit_creation_method SHELXL-2014/7
_cell_angle_alpha 90
_cell_angle_beta 90
_cell_angle_gamma 90
_cell_formula_units_Z 8
_cell_length_a 21.4248(7)
_cell_length_b 31.7902(11)
_cell_length_c 33.5013(11)
_cell_measurement_reflns_used 9936
_cell_measurement_temperature 100(2)
_cell_measurement_theta_max 64.7088
_cell_measurement_theta_min 3.6266
_cell_volume 22817.7(13)
_computing_cell_refinement 'SAINT+ ver. (Bruker, 2001)'
_computing_data_collection 'APEX2  (Bruker, 2008)'
_computing_data_reduction 'SAINT+ ver. (Bruker, 2001)'
_computing_molecular_graphics 'SHELXTL (Sheldrick, 2014)'
_computing_publication_material 'SHELXTL (Sheldrick, 2014)'
_computing_structure_refinement 'SHELXL-2014/7 (Sheldrick, 2014)'
_computing_structure_solution 'SHELXL-2014/7 (Sheldrick, 2014)'
_diffrn_ambient_temperature 100(2)
_diffrn_measured_fraction_theta_full 0.994
_diffrn_measured_fraction_theta_max 0.994
_diffrn_measurement_device_type 'Bruker SMART APEX II CCD area detector'
_diffrn_measurement_method 'phi and omega scans'
_diffrn_radiation_type CuK\a
_diffrn_radiation_wavelength 1.54184
_diffrn_reflns_av_R_equivalents 0.0648
_diffrn_reflns_av_unetI/netI 0.0360
_diffrn_reflns_Laue_measured_fraction_full 0.994
_diffrn_reflns_Laue_measured_fraction_max 0.994
_diffrn_reflns_limit_h_max 23
_diffrn_reflns_limit_h_min -25
_diffrn_reflns_limit_k_max 33
_diffrn_reflns_limit_k_min -36
_diffrn_reflns_limit_l_max 39
_diffrn_reflns_limit_l_min -39
_diffrn_reflns_number 10275
_diffrn_reflns_point_group_measured_fraction_full 0.994
_diffrn_reflns_point_group_measured_fraction_max 0.994
_diffrn_reflns_theta_full 64.777
_diffrn_reflns_theta_max 64.777
_diffrn_reflns_theta_min 2.448
_diffrn_source 'fine-focus sealed tube'
_exptl_absorpt_coefficient_mu 2.481
_exptl_absorpt_correction_T_max 0.7525
_exptl_absorpt_correction_T_min 0.6750
_exptl_absorpt_correction_type multi-scan
_exptl_crystal_colour colorless
_exptl_crystal_density_diffrn 0.708
_exptl_crystal_description blocky
_exptl_crystal_F_000 4848
_exptl_crystal_size_max 0.1
_exptl_crystal_size_mid 0.1
_exptl_crystal_size_min 0.05
_platon_squeeze_details
;
;
_refine_diff_density_max 0.635
_refine_diff_density_min -0.360
_refine_diff_density_rms 0.061
_refine_ls_extinction_method none
_refine_ls_goodness_of_fit_ref 1.031
_refine_ls_hydrogen_treatment constr
_refine_ls_matrix_type full
_refine_ls_number_parameters 372
_refine_ls_number_reflns 10275
_refine_ls_number_restraints 30
_refine_ls_restrained_S_all 1.038
_refine_ls_R_factor_all 0.0406
_refine_ls_R_factor_gt 0.0332
_refine_ls_shift/su_max 0.001
_refine_ls_shift/su_mean 0.000
_refine_ls_structure_factor_coef Fsqd
_refine_ls_weighting_details 'w=1/[\s^2^(Fo^2^)+(0.0500P)^2^] where P=(Fo^2^+2Fc^2^)/3'
_refine_ls_weighting_scheme calc
_refine_ls_wR_factor_gt 0.0871
_refine_ls_wR_factor_ref 0.0881
_reflns_Friedel_coverage 0.000
_reflns_number_gt 7471
_reflns_number_total 10275
_reflns_threshold_expression 'I > 2\s(I)'
_cod_data_source_file ja8b07411_si_003.cif
_cod_data_source_block PCN-609-BDC-BPDC-EDDB
_cod_original_formula_sum 'C53.50 H30 N O16 Zr3'
_cod_database_code 4132921
_shelx_shelxl_version_number 2014/7
_shelx_space_group_comment
;
The symmetry employed for this shelxl refinement is uniquely defined
by the following loop, which should always be used as a source of
symmetry information in preference to the above space-group names.
They are only intended as comments.
;

loop_
_space_group_symop_operation_xyz
'x, y, z'
'-x, -y, z'
'x, -y, -z'
'-x, y, -z'
'x+1/2, y+1/2, z+1/2'
'-x+1/2, -y+1/2, z+1/2'
'x+1/2, -y+1/2, -z+1/2'
'-x+1/2, y+1/2, -z+1/2'
'-x, -y, -z'
'x, y, -z'
'-x, y, z'
'x, -y, z'
'-x+1/2, -y+1/2, -z+1/2'
'x+1/2, y+1/2, -z+1/2'
'-x+1/2, y+1/2, z+1/2'
'x+1/2, -y+1/2, z+1/2'

loop_
_atom_site_label
_atom_site_type_symbol
_atom_site_fract_x
_atom_site_fract_y
_atom_site_fract_z
_atom_site_U_iso_or_equiv
_atom_site_adp_type
_atom_site_occupancy
_atom_site_site_symmetry_order
_atom_site_calc_flag
_atom_site_refinement_flags_posn
_atom_site_refinement_flags_adp
_atom_site_refinement_flags_occupancy
Zr1 Zr 0.08174(2) 0.0000 0.16569(2) 0.01312(8) Uani 1 2 d S T P
Zr2 Zr 0.0000 0.07796(2) 0.21817(2) 0.01956(8) Uani 1 2 d S T P
Zr3 Zr 0.08155(2) 0.0000 0.26968(2) 0.01820(8) Uani 1 2 d S T P
O1 O 0.11826(8) 0.05897(5) 0.14049(5) 0.0367(4) Uani 1 1 d . . .
O2 O 0.06343(10) 0.11217(7) 0.17733(6) 0.0608(6) Uani 1 1 d . . .
O3 O 0.43572(9) 0.38784(6) 0.23952(6) 0.0492(5) Uani 1 1 d . . .
O4 O 0.38168(9) 0.44139(6) 0.20593(5) 0.0410(5) Uani 1 1 d . . .
O5 O 0.18053(10) 0.0000 0.18384(7) 0.0361(6) Uani 1 2 d S T P
O6 O 0.18148(11) 0.0000 0.25142(7) 0.0372(6) Uani 1 2 d S T P
O7 O 0.05211(11) 0.0000 0.33329(6) 0.0308(6) Uani 1 2 d S T P
O8 O 0.05279(10) 0.0000 0.10248(6) 0.0195(5) Uani 1 2 d S T P
O9 O 0.08048(10) 0.03910(6) 0.21773(5) 0.0560(6) Uani 1 1 d . . .
O10 O 0.0000 0.03904(9) 0.16684(9) 0.0612(10) Uani 1 2 d S T P
O11 O 0.0000 0.03839(10) 0.26913(10) 0.0659(10) Uani 1 2 d S T P
N1 N 0.2408(3) 0.21351(14) 0.0000 0.124(2) Uani 1 2 d S T P
H1 H 0.2180 0.1905 0.0000 0.149 Uiso 1 2 calc R U P
C1 C 0.10384(15) 0.09776(10) 0.14997(10) 0.0557(8) Uani 1 1 d . . .
C2 C 0.13853(19) 0.13143(10) 0.12817(10) 0.0717(11) Uani 1 1 d . . .
C3 C 0.1282(2) 0.17371(11) 0.13862(11) 0.0960(15) Uani 1 1 d . . .
H3 H 0.0978 0.1809 0.1581 0.115 Uiso 1 1 calc R U .
C4 C 0.1628(2) 0.20433(12) 0.12007(12) 0.1099(17) Uani 1 1 d . . .
H4 H 0.1569 0.2330 0.1270 0.132 Uiso 1 1 calc R U .
C5 C 0.2091(2) 0.19293(13) 0.08948(11) 0.1123(19) Uani 1 1 d . . .
C6 C 0.2134(3) 0.15447(13) 0.07863(13) 0.133(2) Uani 1 1 d . . .
H6 H 0.2388 0.1475 0.0564 0.159 Uiso 1 1 calc R U .
C7 C 0.1798(2) 0.12071(12) 0.09980(11) 0.0967(15) Uani 1 1 d . . .
H7 H 0.1873 0.0920 0.0935 0.116 Uiso 1 1 calc R U .
C8 C 0.2508(3) 0.22625(12) 0.07386(10) 0.123(2) Uani 1 1 d . . .
C9 C 0.2777(2) 0.25432(12) 0.10094(10) 0.119(2) Uani 1 1 d . . .
H9 H 0.2716 0.2494 0.1286 0.143 Uiso 1 1 calc R U .
C10 C 0.3128(2) 0.28900(11) 0.08961(9) 0.0992(16) Uani 1 1 d . . .
C11 C 0.3245(2) 0.29578(11) 0.04984(9) 0.0932(16) Uani 1 1 d . . .
H11 H 0.3503 0.3186 0.0417 0.112 Uiso 1 1 calc R U .
C12 C 0.2986(2) 0.26927(11) 0.02172(9) 0.0993(16) Uani 1 1 d . . .
C13 C 0.2615(2) 0.23449(12) 0.03358(9) 0.1109(19) Uani 1 1 d . . .
C14 C 0.3359(2) 0.31765(12) 0.12123(9) 0.1009(17) Uani 1 1 d . . .
C15 C 0.3600(2) 0.30252(12) 0.15714(10) 0.1137(19) Uani 1 1 d . . .
H15 H 0.3619 0.2730 0.1615 0.136 Uiso 1 1 calc R U .
C16 C 0.3812(2) 0.32949(11) 0.18640(11) 0.0993(16) Uani 1 1 d . . .
H16 H 0.3986 0.3186 0.2103 0.119 Uiso 1 1 calc R U .
C17 C 0.37688(18) 0.37285(11) 0.18066(9) 0.0715(11) Uani 1 1 d . . .
C18 C 0.35465(18) 0.38805(11) 0.14469(9) 0.0770(12) Uani 1 1 d . . .
H18 H 0.3530 0.4175 0.1402 0.092 Uiso 1 1 calc R U .
C19 C 0.3348(2) 0.36076(11) 0.11511(10) 0.0962(15) Uani 1 1 d . . .
H19 H 0.3204 0.3717 0.0904 0.115 Uiso 1 1 calc R U .
C20 C 0.40030(15) 0.40294(10) 0.21103(8) 0.0495(8) Uani 1 1 d . . .
C21 C 0.20726(16) 0.0000 0.21820(13) 0.0415(10) Uani 1 2 d S T P
C22 C 0.27718(18) 0.0000 0.21763(14) 0.0605(13) Uani 1 2 d S T P
C23 C 0.3095(2) 0.0000 0.25164(16) 0.096(2) Uani 1 2 d S T P
H23 H 0.2880 0.0000 0.2764 0.116 Uiso 1 2 calc R U P
C24 C 0.3747(3) 0.0000 0.2512(2) 0.137(3) Uani 1 2 d S T P
H24 H 0.3974 0.0000 0.2755 0.165 Uiso 1 2 calc R U P
C25 C 0.4052(2) 0.0000 0.2162(2) 0.136(3) Uani 1 2 d S TU P
C26 C 0.3726(3) 0.0000 0.1817(2) 0.175(4) Uani 1 2 d S TU P
H26 H 0.3940 0.0000 0.1569 0.210 Uiso 1 2 calc R U P
C27 C 0.3077(2) 0.0000 0.18260(19) 0.134(3) Uani 1 2 d S TU P
H27 H 0.2848 0.0000 0.1583 0.161 Uiso 1 2 calc R U P
C28 C 0.4727(2) 0.0000 0.2164(2) 0.187(5) Uani 1 2 d S T P
C29 C 0.0000 0.0000 0.35014(14) 0.0303(12) Uani 1 4 d S T P
C30 C 0.0000 0.0000 0.39478(14) 0.0392(14) Uani 1 4 d S T P
C31 C 0.0540(2) 0.0000 0.41544(12) 0.0775(17) Uani 1 2 d S TU P
H31 H 0.0925 0.0000 0.4014 0.093 Uiso 1 2 calc R U P
C32 C 0.0542(2) 0.0000 0.45672(12) 0.0831(18) Uani 1 2 d S TU P
H32 H 0.0930 0.0000 0.4705 0.100 Uiso 1 2 calc R U P
C33 C 0.0000 0.0000 0.47810(14) 0.0480(16) Uani 1 4 d S T P
C34 C 0.0000 0.0000 0.08570(13) 0.0190(10) Uani 1 4 d S T P
C35 C 0.0000 0.0000 0.04114(13) 0.0215(10) Uani 1 4 d S T P
C36 C 0.05554(17) 0.0000 0.02073(10) 0.0423(10) Uani 1 2 d S T P
H36 H 0.0939 0.0000 0.0349 0.051 Uiso 1 2 calc R U P

loop_
_atom_site_aniso_label
_atom_site_aniso_U_11
_atom_site_aniso_U_22
_atom_site_aniso_U_33
_atom_site_aniso_U_23
_atom_site_aniso_U_13
_atom_site_aniso_U_12
Zr1 0.01130(15) 0.02171(15) 0.00636(14) 0.000 0.00156(11) 0.000
Zr2 0.02640(16) 0.01954(14) 0.01275(14) -0.00461(11) 0.000 0.000
Zr3 0.01316(16) 0.03519(17) 0.00626(14) 0.000 -0.00214(11) 0.000
O1 0.0483(12) 0.0354(10) 0.0265(10) 0.0055(8) -0.0047(9) -0.0258(8)
O2 0.0674(15) 0.0686(14) 0.0465(14) 0.0202(11) 0.0036(12) -0.0335(12)
O3 0.0572(13) 0.0594(13) 0.0309(12) -0.0219(10) 0.0004(10) -0.0216(10)
O4 0.0498(12) 0.0504(12) 0.0228(10) -0.0104(8) 0.0016(9) -0.0203(9)
O5 0.0122(13) 0.0662(17) 0.0299(15) 0.000 0.0024(12) 0.000
O6 0.0171(14) 0.0722(18) 0.0223(14) 0.000 -0.0076(12) 0.000
O7 0.0206(13) 0.0626(17) 0.0092(13) 0.000 -0.0020(11) 0.000
O8 0.0183(12) 0.0346(12) 0.0055(11) 0.000 0.0012(10) 0.000
O9 0.0948(17) 0.0643(13) 0.0090(9) -0.0050(9) -0.0042(10) 0.0521(12)
O10 0.0148(14) 0.081(2) 0.088(2) -0.0746(18) 0.000 0.000
O11 0.0174(15) 0.076(2) 0.104(3) 0.0645(19) 0.000 0.000
N1 0.242(6) 0.101(3) 0.029(2) 0.000 0.000 -0.141(4)
C1 0.064(2) 0.060(2) 0.043(2) 0.0030(16) 0.0089(18) -0.0297(16)
C2 0.120(3) 0.053(2) 0.041(2) 0.0007(15) 0.014(2) -0.037(2)
C3 0.176(4) 0.052(2) 0.060(2) -0.0018(18) 0.032(3) -0.047(3)
C4 0.200(5) 0.066(3) 0.063(3) -0.004(2) 0.030(3) -0.066(3)
C5 0.202(5) 0.094(3) 0.041(2) 0.000(2) 0.013(3) -0.107(3)
C6 0.232(6) 0.094(3) 0.072(3) -0.034(3) 0.069(4) -0.097(4)
C7 0.156(4) 0.068(2) 0.066(3) -0.0079(19) 0.062(3) -0.055(3)
C8 0.241(6) 0.097(3) 0.032(2) -0.0009(19) 0.011(3) -0.131(4)
C9 0.224(5) 0.109(3) 0.0253(19) 0.0053(19) -0.002(3) -0.123(3)
C10 0.183(4) 0.085(3) 0.0299(19) 0.0015(17) -0.002(2) -0.096(3)
C11 0.172(4) 0.080(3) 0.0273(19) -0.0029(17) 0.008(2) -0.091(3)
C12 0.197(4) 0.075(2) 0.0258(17) 0.0016(16) 0.004(2) -0.102(3)
C13 0.213(5) 0.091(3) 0.0283(19) 0.0065(18) -0.011(3) -0.118(3)
C14 0.200(5) 0.077(3) 0.0255(18) 0.0008(17) 0.000(2) -0.090(3)
C15 0.235(6) 0.072(3) 0.034(2) 0.0007(18) -0.009(3) -0.081(3)
C16 0.194(5) 0.059(2) 0.045(2) 0.0025(18) -0.029(3) -0.059(3)
C17 0.113(3) 0.066(2) 0.035(2) -0.0025(16) -0.014(2) -0.045(2)
C18 0.127(3) 0.068(2) 0.036(2) -0.0017(16) -0.021(2) -0.044(2)
C19 0.173(4) 0.086(3) 0.0296(19) 0.0014(18) -0.017(2) -0.081(3)
C20 0.061(2) 0.061(2) 0.0274(18) -0.0047(14) -0.0019(15) -0.0225(16)
C21 0.0080(19) 0.078(3) 0.039(3) 0.000 -0.001(2) 0.000
C22 0.012(2) 0.131(4) 0.038(3) 0.000 0.001(2) 0.000
C23 0.017(3) 0.218(7) 0.054(4) 0.000 -0.013(3) 0.000
C24 0.023(3) 0.303(11) 0.085(5) 0.000 -0.012(3) 0.000
C25 0.017(3) 0.318(11) 0.073(5) 0.000 0.001(3) 0.000
C26 0.027(4) 0.416(14) 0.083(5) 0.000 0.005(4) 0.000
C27 0.018(3) 0.308(10) 0.075(5) 0.000 0.014(3) 0.000
C28 0.019(3) 0.435(15) 0.107(6) 0.000 -0.004(3) 0.000
C29 0.029(3) 0.055(3) 0.007(2) 0.000 0.000 0.000
C30 0.030(3) 0.078(4) 0.009(3) 0.000 0.000 0.000
C31 0.030(3) 0.184(5) 0.018(2) 0.000 0.003(2) 0.000
C32 0.036(3) 0.198(6) 0.015(2) 0.000 -0.012(2) 0.000
C33 0.032(3) 0.107(5) 0.005(3) 0.000 0.000 0.000
C34 0.030(3) 0.019(2) 0.008(2) 0.000 0.000 0.000
C35 0.019(3) 0.032(3) 0.013(2) 0.000 0.000 0.000
C36 0.020(2) 0.095(3) 0.0116(19) 0.000 -0.0045(17) 0.000

loop_
_atom_type_symbol
_atom_type_description
_atom_type_scat_dispersion_real
_atom_type_scat_dispersion_imag
_atom_type_scat_source
C C 0.0181 0.0091 'International Tables Vol C Tables 4.2.6.8 and 6.1.1.4'
H H 0.0000 0.0000 'International Tables Vol C Tables 4.2.6.8 and 6.1.1.4'
O O 0.0492 0.0322 'International Tables Vol C Tables 4.2.6.8 and 6.1.1.4'
N N 0.0311 0.0180 'International Tables Vol C Tables 4.2.6.8 and 6.1.1.4'
Zr Zr -0.1862 2.2449 'International Tables Vol C Tables 4.2.6.8 and 6.1.1.4'

loop_
_geom_angle_atom_site_label_1
_geom_angle_atom_site_label_2
_geom_angle_atom_site_label_3
_geom_angle
_geom_angle_site_symmetry_1
_geom_angle_site_symmetry_3
O9 Zr1 O9 70.97(10) . 12
O9 Zr1 O10 68.87(8) . .
O9 Zr1 O10 108.10(11) 12 .
O9 Zr1 O10 108.11(11) . 2
O9 Zr1 O10 68.87(8) 12 2
O10 Zr1 O10 70.63(13) . 2
O9 Zr1 O1 144.25(6) . 12
O9 Zr1 O1 79.76(7) 12 12
O10 Zr1 O1 142.16(7) . 12
O10 Zr1 O1 78.72(9) 2 12
O9 Zr1 O1 79.76(7) . .
O9 Zr1 O1 144.26(6) 12 .
O10 Zr1 O1 78.72(9) . .
O10 Zr1 O1 142.16(7) 2 .
O1 Zr1 O1 116.89(10) 12 .
O9 Zr1 O5 77.72(7) . .
O9 Zr1 O5 77.72(7) 12 .
O10 Zr1 O5 141.18(6) . .
O10 Zr1 O5 141.18(6) 2 .
O1 Zr1 O5 76.35(5) 12 .
O1 Zr1 O5 76.35(5) . .
O9 Zr1 O8 141.06(5) . .
O9 Zr1 O8 141.06(5) 12 .
O10 Zr1 O8 77.76(9) . .
O10 Zr1 O8 77.75(9) 2 .
O1 Zr1 O8 74.43(5) 12 .
O1 Zr1 O8 74.43(5) . .
O5 Zr1 O8 122.35(8) . .
O9 Zr1 Zr3 35.49(5) . .
O9 Zr1 Zr3 35.49(5) 12 .
O10 Zr1 Zr3 88.92(8) . .
O10 Zr1 Zr3 88.92(8) 2 .
O1 Zr1 Zr3 112.59(4) 12 .
O1 Zr1 Zr3 112.59(4) . .
O5 Zr1 Zr3 74.04(6) . .
O8 Zr1 Zr3 163.61(5) . .
O9 Zr1 Zr1 89.28(6) . 2
O9 Zr1 Zr1 89.28(6) 12 2
O10 Zr1 Zr1 35.34(6) . 2
O10 Zr1 Zr1 35.34(6) 2 2
O1 Zr1 Zr1 110.84(5) 12 2
O1 Zr1 Zr1 110.84(5) . 2
O5 Zr1 Zr1 163.97(6) . 2
O8 Zr1 Zr1 73.67(5) . 2
Zr3 Zr1 Zr1 89.935(6) . 2
O9 Zr1 Zr2 89.76(6) . 2
O9 Zr1 Zr2 34.45(5) 12 2
O10 Zr1 Zr2 89.55(8) . 2
O10 Zr1 Zr2 34.43(6) 2 2
O1 Zr1 Zr2 76.58(5) 12 2
O1 Zr1 Zr2 166.46(5) . 2
O5 Zr1 Zr2 109.97(4) . 2
O8 Zr1 Zr2 109.92(4) . 2
Zr3 Zr1 Zr2 59.874(6) . 2
Zr1 Zr1 Zr2 60.044(4) 2 2
O9 Zr1 Zr2 34.45(5) . .
O9 Zr1 Zr2 89.76(6) 12 .
O10 Zr1 Zr2 34.43(6) . .
O10 Zr1 Zr2 89.55(8) 2 .
O1 Zr1 Zr2 166.46(5) 12 .
O1 Zr1 Zr2 76.58(5) . .
O5 Zr1 Zr2 109.97(4) . .
O8 Zr1 Zr2 109.92(4) . .
Zr3 Zr1 Zr2 59.874(6) . .
Zr1 Zr1 Zr2 60.044(4) 2 .
Zr2 Zr1 Zr2 89.924(10) 2 .
O10 Zr2 O11 107.88(14) . .
O10 Zr2 O9 69.78(7) . 11
O11 Zr2 O9 70.13(7) . 11
O10 Zr2 O9 69.78(7) . .
O11 Zr2 O9 70.13(7) . .
O9 Zr2 O9 108.77(13) 11 .
O10 Zr2 O2 77.60(9) . .
O11 Zr2 O2 142.08(6) . .
O9 Zr2 O2 141.33(7) 11 .
O9 Zr2 O2 77.45(8) . .
O10 Zr2 O2 77.60(9) . 11
O11 Zr2 O2 142.08(6) . 11
O9 Zr2 O2 77.45(8) 11 11
O9 Zr2 O2 141.33(7) . 11
O2 Zr2 O2 75.73(12) . 11
O10 Zr2 O3 142.34(5) . 13
O11 Zr2 O3 77.29(9) . 13
O9 Zr2 O3 141.39(7) 11 13
O9 Zr2 O3 77.80(8) . 13
O2 Zr2 O3 77.10(8) . 13
O2 Zr2 O3 121.75(9) 11 13
O10 Zr2 O3 142.34(5) . 7_455
O11 Zr2 O3 77.29(9) . 7_455
O9 Zr2 O3 77.80(8) 11 7_455
O9 Zr2 O3 141.39(7) . 7_455
O2 Zr2 O3 121.76(9) . 7_455
O2 Zr2 O3 77.10(8) 11 7_455
O3 Zr2 O3 75.26(10) 13 7_455
O10 Zr2 Zr3 89.24(8) . .
O11 Zr2 Zr3 34.96(5) . .
O9 Zr2 Zr3 89.82(6) 11 .
O9 Zr2 Zr3 35.18(5) . .
O2 Zr2 Zr3 110.32(6) . .
O2 Zr2 Zr3 164.16(6) 11 .
O3 Zr2 Zr3 74.09(6) 13 .
O3 Zr2 Zr3 109.71(5) 7_455 .
O10 Zr2 Zr3 89.24(8) . 2
O11 Zr2 Zr3 34.96(5) . 2
O9 Zr2 Zr3 35.19(5) 11 2
O9 Zr2 Zr3 89.82(6) . 2
O2 Zr2 Zr3 164.16(6) . 2
O2 Zr2 Zr3 110.32(6) 11 2
O3 Zr2 Zr3 109.71(5) 13 2
O3 Zr2 Zr3 74.09(6) 7_455 2
Zr3 Zr2 Zr3 60.102(9) . 2
O10 Zr2 Zr1 34.95(5) . .
O11 Zr2 Zr1 89.11(9) . .
O9 Zr2 Zr1 89.48(6) 11 .
O9 Zr2 Zr1 34.83(5) . .
O2 Zr2 Zr1 74.38(6) . .
O2 Zr2 Zr1 110.11(6) 11 .
O3 Zr2 Zr1 110.54(5) 13 .
O3 Zr2 Zr1 163.85(6) 7_455 .
Zr3 Zr2 Zr1 59.733(6) . .
Zr3 Zr2 Zr1 89.777(7) 2 .
O10 Zr2 Zr1 34.95(5) . 2
O11 Zr2 Zr1 89.11(9) . 2
O9 Zr2 Zr1 34.83(5) 11 2
O9 Zr2 Zr1 89.48(6) . 2
O2 Zr2 Zr1 110.11(6) . 2
O2 Zr2 Zr1 74.39(6) 11 2
O3 Zr2 Zr1 163.85(6) 13 2
O3 Zr2 Zr1 110.54(5) 7_455 2
Zr3 Zr2 Zr1 89.777(7) . 2
Zr3 Zr2 Zr1 59.736(6) 2 2
Zr1 Zr2 Zr1 59.913(9) . 2
O11 Zr3 O11 69.87(14) . 2
O11 Zr3 O9 69.59(8) . .
O11 Zr3 O9 108.48(11) 2 .
O11 Zr3 O9 108.48(11) . 12
O11 Zr3 O9 69.59(8) 2 12
O9 Zr3 O9 71.07(10) . 12
O11 Zr3 O4 79.06(10) . 13
O11 Zr3 O4 142.03(8) 2 13
O9 Zr3 O4 79.18(7) . 13
O9 Zr3 O4 143.61(6) 12 13
O11 Zr3 O4 142.03(8) . 8_545
O11 Zr3 O4 79.06(10) 2 8_545
O9 Zr3 O4 143.61(6) . 8_545
O9 Zr3 O4 79.18(7) 12 8_545
O4 Zr3 O4 117.29(10) 13 8_545
O11 Zr3 O7 77.04(10) . .
O11 Zr3 O7 77.04(10) 2 .
O9 Zr3 O7 141.00(5) . .
O9 Zr3 O7 141.00(5) 12 .
O4 Zr3 O7 75.13(5) 13 .
O4 Zr3 O7 75.13(5) 8_545 .
O11 Zr3 O6 141.80(6) . .
O11 Zr3 O6 141.80(6) 2 .
O9 Zr3 O6 77.69(7) . .
O9 Zr3 O6 77.69(7) 12 .
O4 Zr3 O6 75.86(6) 13 .
O4 Zr3 O6 75.86(6) 8_545 .
O7 Zr3 O6 122.43(8) . .
O11 Zr3 Zr1 89.55(9) . .
O11 Zr3 Zr1 89.55(9) 2 .
O9 Zr3 Zr1 35.54(5) . .
O9 Zr3 Zr1 35.54(5) 12 .
O4 Zr3 Zr1 111.97(5) 13 .
O4 Zr3 Zr1 111.97(5) 8_545 .
O7 Zr3 Zr1 163.58(6) . .
O6 Zr3 Zr1 73.99(6) . .
O11 Zr3 Zr2 89.54(9) . 2
O11 Zr3 Zr2 34.75(7) 2 2
O9 Zr3 Zr2 90.29(6) . 2
O9 Zr3 Zr2 34.85(5) 12 2
O4 Zr3 Zr2 166.59(5) 13 2
O4 Zr3 Zr2 76.09(5) 8_545 2
O7 Zr3 Zr2 109.40(4) . 2
O6 Zr3 Zr2 110.22(4) . 2
Zr1 Zr3 Zr2 60.392(6) . 2
O11 Zr3 Zr2 34.76(7) . .
O11 Zr3 Zr2 89.54(9) 2 .
O9 Zr3 Zr2 34.85(5) . .
O9 Zr3 Zr2 90.29(6) 12 .
O4 Zr3 Zr2 76.09(5) 13 .
O4 Zr3 Zr2 166.59(5) 8_545 .
O7 Zr3 Zr2 109.40(4) . .
O6 Zr3 Zr2 110.22(4) . .
Zr1 Zr3 Zr2 60.392(6) . .
Zr2 Zr3 Zr2 90.521(9) 2 .
O11 Zr3 Zr3 34.94(7) . 2
O11 Zr3 Zr3 34.94(7) 2 2
O9 Zr3 Zr3 89.39(6) . 2
O9 Zr3 Zr3 89.39(6) 12 2
O4 Zr3 Zr3 111.17(5) 13 2
O4 Zr3 Zr3 111.17(5) 8_545 2
O7 Zr3 Zr3 73.51(6) . 2
O6 Zr3 Zr3 164.06(6) . 2
Zr1 Zr3 Zr3 90.069(6) . 2
Zr2 Zr3 Zr3 59.950(5) 2 2
Zr2 Zr3 Zr3 59.950(5) . 2
C1 O1 Zr1 128.68(17) . .
C1 O2 Zr2 130.59(19) . .
C20 O3 Zr2 129.40(18) . 13
C20 O4 Zr3 130.11(18) . 13
C21 O5 Zr1 132.5(2) . .
C21 O6 Zr3 132.3(2) . .
C29 O7 Zr3 133.3(2) . .
C34 O8 Zr1 132.8(2) . .
Zr2 O9 Zr3 109.97(8) . .
Zr2 O9 Zr1 110.72(8) . .
Zr3 O9 Zr1 108.96(9) . .
Zr2 O10 Zr1 110.62(9) . .
Zr2 O10 Zr1 110.62(9) . 2
Zr1 O10 Zr1 109.33(12) . 2
Zr2 O11 Zr3 110.29(10) . .
Zr2 O11 Zr3 110.29(10) . 2
Zr3 O11 Zr3 110.12(13) . 2
C13 N1 C13 109.1(3) 10 .
O1 C1 O2 129.7(3) . .
O1 C1 C2 116.0(3) . .
O2 C1 C2 114.2(3) . .
C7 C2 C3 121.5(3) . .
C7 C2 C1 119.5(3) . .
C3 C2 C1 119.0(3) . .
C4 C3 C2 118.7(4) . .
C3 C4 C5 120.3(4) . .
C6 C5 C4 118.8(4) . .
C6 C5 C8 122.7(5) . .
C4 C5 C8 118.5(4) . .
C5 C6 C7 121.6(4) . .
C2 C7 C6 118.5(4) . .
C13 C8 C9 116.2(3) . .
C13 C8 C5 125.2(3) . .
C9 C8 C5 118.4(3) . .
C10 C9 C8 123.6(3) . .
C11 C10 C9 119.3(3) . .
C11 C10 C14 122.4(3) . .
C9 C10 C14 118.3(3) . .
C10 C11 C12 119.5(3) . .
C11 C12 C13 120.7(3) . .
C11 C12 C12 133.03(17) . 10
C13 C12 C12 106.26(18) . 10
N1 C13 C8 130.2(3) . .
N1 C13 C12 109.2(3) . .
C8 C13 C12 120.7(3) . .
C19 C14 C15 118.3(3) . .
C19 C14 C10 119.8(3) . .
C15 C14 C10 121.9(3) . .
C16 C15 C14 121.4(4) . .
C15 C16 C17 119.6(4) . .
C18 C17 C16 119.2(3) . .
C18 C17 C20 119.3(3) . .
C16 C17 C20 121.3(3) . .
C17 C18 C19 120.7(3) . .
C18 C19 C14 120.6(3) . .
O4 C20 O3 128.3(3) . .
O4 C20 C17 114.4(3) . .
O3 C20 C17 117.3(3) . .
O6 C21 O5 127.2(3) . .
O6 C21 C22 117.1(4) . .
O5 C21 C22 115.7(4) . .
C23 C22 C27 119.6(4) . .
C23 C22 C21 120.6(4) . .
C27 C22 C21 119.8(4) . .
C22 C23 C24 120.6(5) . .
C25 C24 C23 119.8(6) . .
C24 C25 C26 119.7(5) . .
C24 C25 C28 119.0(6) . .
C26 C25 C28 121.3(6) . .
C25 C26 C27 120.0(6) . .
C22 C27 C26 120.3(6) . .
C28 C28 C25 179.8(4) 2_655 .
O7 C29 O7 126.4(4) 2 .
O7 C29 C30 116.8(2) 2 .
O7 C29 C30 116.8(2) . .
C31 C30 C31 118.3(5) . 2
C31 C30 C29 120.9(3) . .
C31 C30 C29 120.9(3) 2 .
C30 C31 C32 121.1(4) . .
C33 C32 C31 121.4(4) . .
C32 C33 C32 116.7(5) . 2
C32 C33 C33 121.6(2) . 9_556
C32 C33 C33 121.7(2) 2 9_556
O8 C34 O8 127.1(4) 2 .
O8 C34 C35 116.43(19) 2 .
O8 C34 C35 116.43(19) . .
C36 C35 C36 120.3(4) 2 .
C36 C35 C34 119.9(2) 2 .
C36 C35 C34 119.9(2) . .
C35 C36 C36 119.9(2) . 10

loop_
_geom_bond_atom_site_label_1
_geom_bond_atom_site_label_2
_geom_bond_distance
_geom_bond_site_symmetry_2
Zr1 O9 2.1415(17) .
Zr1 O9 2.1415(17) 12
Zr1 O10 2.1467(17) .
Zr1 O10 2.1467(17) 2
Zr1 O1 2.1999(15) 12
Zr1 O1 2.1999(15) .
Zr1 O5 2.202(2) .
Zr1 O8 2.206(2) .
Zr1 Zr3 3.4839(4) .
Zr1 Zr1 3.5025(5) 2
Zr1 Zr2 3.5071(3) 2
Zr1 Zr2 3.5071(3) .
Zr2 O10 2.118(2) .
Zr2 O11 2.120(3) .
Zr2 O9 2.1210(17) 11
Zr2 O9 2.1210(17) .
Zr2 O2 2.2140(19) .
Zr2 O2 2.2140(19) 11
Zr2 O3 2.2557(18) 13
Zr2 O3 2.2557(18) 7_455
Zr2 Zr3 3.4889(3) .
Zr2 Zr3 3.4890(3) 2
Zr2 Zr1 3.5071(3) 2
Zr3 O11 2.1313(18) .
Zr3 O11 2.1313(18) 2
Zr3 O9 2.1389(18) .
Zr3 O9 2.1389(18) 12
Zr3 O4 2.1818(17) 13
Zr3 O4 2.1818(17) 8_545
Zr3 O7 2.222(2) .
Zr3 O6 2.227(2) .
Zr3 Zr2 3.4889(3) 2
Zr3 Zr3 3.4943(5) 2
O1 C1 1.310(4) .
O2 C1 1.341(4) .
O3 C20 1.310(4) .
O3 Zr2 2.2557(18) 13
O4 C20 1.297(4) .
O4 Zr3 2.1817(17) 13
O5 C21 1.286(4) .
O6 C21 1.243(4) .
O7 C29 1.251(3) .
O8 C34 1.263(3) .
O10 Zr1 2.1467(17) 2
O11 Zr3 2.1313(18) 2
N1 C13 1.381(3) 10
N1 C13 1.381(3) .
C1 C2 1.494(4) .
C2 C7 1.343(5) .
C2 C3 1.407(5) .
C3 C4 1.373(5) .
C4 C5 1.471(6) .
C5 C6 1.279(5) .
C5 C8 1.481(4) .
C6 C7 1.474(5) .
C8 C13 1.394(4) .
C8 C9 1.397(4) .
C9 C10 1.387(4) .
C10 C11 1.373(4) .
C10 C14 1.482(4) .
C11 C12 1.380(4) .
C12 C13 1.418(4) .
C12 C12 1.455(6) 10
C14 C19 1.386(5) .
C14 C15 1.395(5) .
C15 C16 1.379(4) .
C16 C17 1.395(5) .
C17 C18 1.383(4) .
C17 C20 1.484(4) .
C18 C19 1.384(4) .
C21 C22 1.498(5) .
C22 C23 1.334(6) .
C22 C27 1.343(7) .
C23 C24 1.396(7) .
C24 C25 1.340(8) .
C25 C26 1.350(8) .
C25 C28 1.446(7) .
C26 C27 1.391(7) .
C28 C28 1.171(11) 2_655
C29 O7 1.251(3) 2
C29 C30 1.496(7) .
C30 C31 1.348(5) .
C30 C31 1.348(5) 2
C31 C32 1.383(6) .
C32 C33 1.365(5) .
C33 C32 1.365(5) 2
C33 C33 1.467(10) 9_556
C34 O8 1.263(3) 2
C34 C35 1.493(6) .
C35 C36 1.372(4) 2
C35 C36 1.372(4) .
C36 C36 1.389(7) 10

loop_
_platon_squeeze_void_nr
_platon_squeeze_void_average_x
_platon_squeeze_void_average_y
_platon_squeeze_void_average_z
_platon_squeeze_void_volume
_platon_squeeze_void_count_electrons
_platon_squeeze_void_content
1 0.256 -0.006 -0.006 15764 3805 ' '
